data_1561447
loop_
_publ_author_name
'Kang, Taewon'
'Kim, Hongsik'
'Jeoung, Sungeun'
'Moon, Dohyun'
'Moon, Hoi Ri'
'Lee, Dongwhan'

_publ_section_title
;
 Non-stackable molecules assemble into porous crystals displaying
 concerted cavity-changing motions
;
_journal_name_full 'Chemical Science'
_journal_paper_doi 10.1039/D1SC01163D
_journal_year 2021
_chemical_formula_moiety 'C38 H24 N6, C5 H12'
_chemical_formula_sum 'C43 H36 N6'
_chemical_formula_weight 636.78
_chemical_name_systematic 1,4-bis(4,9-Dihydro-o-benzeno-2H-naphtho-[2,3-d][1,2,3]triazolo)benzene
_space_group_crystal_system triclinic
_space_group_IT_number 2
_space_group_name_Hall '-P 1'
_space_group_name_H-M_alt 'P -1'
_atom_sites_solution_hydrogens geom
_audit_creation_method SHELXL-2018/3
_audit_update_record
;
2020-01-28 deposited with the CCDC.	2021-04-01 downloaded from the CCDC.
;
_cell_angle_alpha 81.36(3)
_cell_angle_beta 89.31(3)
_cell_angle_gamma 88.89(3)
_cell_formula_units_Z 2
_cell_length_a 6.3260(13)
_cell_length_b 15.778(3)
_cell_length_c 16.684(3)
_cell_measurement_reflns_used 92557
_cell_measurement_temperature 100(2)
_cell_measurement_theta_max 33.749
_cell_measurement_theta_min 0.401
_cell_volume 1646.0(6)
_computing_cell_refinement 'HKL3000sm (Otwinowski & Minor, 1997)'
_computing_data_collection 'PAL BL2D-SMDC Program (Shin et.al, 2016)'
_computing_data_reduction 'HKL3000sm (Otwinowski & Minor, 1997)'
_computing_molecular_graphics Mercury
_computing_publication_material encifer
_computing_structure_refinement '<i>SHELXL-2018</i>(Sheldrick, 2018)'
_computing_structure_solution 'SHELXT-2018 (Sheldrick, 2018)'
_diffrn_ambient_temperature 100(2)
_diffrn_measured_fraction_theta_full 0.986
_diffrn_measured_fraction_theta_max 0.987
_diffrn_measurement_device_type 'Rayonix MX225HS CCD area detector'
_diffrn_measurement_method 'omega scan'
_diffrn_radiation_type synchrotron
_diffrn_radiation_wavelength 0.700
_diffrn_reflns_av_R_equivalents 0.0395
_diffrn_reflns_av_unetI/netI 0.0509
_diffrn_reflns_Laue_measured_fraction_full 0.986
_diffrn_reflns_Laue_measured_fraction_max 0.987
_diffrn_reflns_limit_h_max 7
_diffrn_reflns_limit_h_min -7
_diffrn_reflns_limit_k_max 19
_diffrn_reflns_limit_k_min -19
_diffrn_reflns_limit_l_max 20
_diffrn_reflns_limit_l_min -20
_diffrn_reflns_number 11925
_diffrn_reflns_point_group_measured_fraction_full 0.986
_diffrn_reflns_point_group_measured_fraction_max 0.987
_diffrn_reflns_theta_full 24.835
_diffrn_reflns_theta_max 24.999
_diffrn_reflns_theta_min 1.286
_diffrn_source 'PLSII 2D bending magnet'
_exptl_absorpt_coefficient_mu 0.074
_exptl_absorpt_correction_T_max 1.000
_exptl_absorpt_correction_T_min 0.809
_exptl_absorpt_correction_type empirical
_exptl_absorpt_process_details 'HKL3000sm Scalepack (Otwinowski et.al,2003)'
_exptl_crystal_colour colorless
_exptl_crystal_density_diffrn 1.285
_exptl_crystal_description needle
_exptl_crystal_F_000 672
_exptl_crystal_size_max 0.015
_exptl_crystal_size_mid 0.008
_exptl_crystal_size_min 0.002
_refine_diff_density_max 0.606
_refine_diff_density_min -0.414
_refine_diff_density_rms 0.116
_refine_ls_extinction_method none
_refine_ls_goodness_of_fit_ref 1.218
_refine_ls_hydrogen_treatment constr
_refine_ls_matrix_type full
_refine_ls_number_parameters 492
_refine_ls_number_reflns 6007
_refine_ls_number_restraints 126
_refine_ls_restrained_S_all 1.231
_refine_ls_R_factor_all 0.1359
_refine_ls_R_factor_gt 0.1136
_refine_ls_shift/su_max 0.000
_refine_ls_shift/su_mean 0.000
_refine_ls_structure_factor_coef Fsqd
_refine_ls_weighting_details 'w=1/[\s^2^(Fo^2^)+(0.2000P)^2^] where P=(Fo^2^+2Fc^2^)/3'
_refine_ls_weighting_scheme calc
_refine_ls_wR_factor_gt 0.2996
_refine_ls_wR_factor_ref 0.3197
_reflns_Friedel_coverage 0.000
_reflns_number_gt 4028
_reflns_number_total 6007
_reflns_threshold_expression 'I > 2\s(I)'
_cod_data_source_file d1sc01163d2.cif
_cod_data_source_block 1B
_cod_database_code 1561447
_shelx_shelxl_version_number 2018/3
_shelx_space_group_comment
;
The symmetry employed for this shelxl refinement is uniquely defined
by the following loop, which should always be used as a source of
symmetry information in preference to the above space-group names.
They are only intended as comments.
;
_shelx_estimated_absorpt_t_min 0.999
_shelx_estimated_absorpt_t_max 1.000
_publcif_funding_html
;
;

loop_
_space_group_symop_operation_xyz
'x, y, z'
'-x, -y, -z'

loop_
_atom_site_label
_atom_site_type_symbol
_atom_site_fract_x
_atom_site_fract_y
_atom_site_fract_z
_atom_site_U_iso_or_equiv
_atom_site_adp_type
_atom_site_occupancy
_atom_site_site_symmetry_order
_atom_site_calc_flag
_atom_site_refinement_flags_posn
_atom_site_refinement_flags_adp
_atom_site_refinement_flags_occupancy
_atom_site_disorder_assembly
_atom_site_disorder_group
N1A N 0.0403(5) 0.14298(19) 0.30237(16) 0.0564(7) Uani 1 1 d . . . . .
N2A N 0.1644(5) 0.09872(19) 0.35975(17) 0.0569(7) Uani 1 1 d . . . . .
N3A N 0.3730(5) 0.10637(19) 0.34783(17) 0.0572(7) Uani 1 1 d . . . . .
C1A C 0.2125(6) 0.0235(2) 0.4970(2) 0.0605(9) Uani 1 1 d . . . . .
H1A H 0.356085 0.040319 0.494308 0.073 Uiso 1 1 calc R U . . .
C2A C 0.0777(6) 0.0479(2) 0.4310(2) 0.0585(9) Uani 1 1 d . . . . .
C3A C -0.1321(6) 0.0254(2) 0.4339(2) 0.0587(9) Uani 1 1 d . . . . .
H3A H -0.220847 0.043436 0.388737 0.070 Uiso 1 1 calc R U . . .
C4A C 0.1813(6) 0.1822(2) 0.2509(2) 0.0537(8) Uani 1 1 d . . . . .
C5A C 0.3836(6) 0.1590(2) 0.2786(2) 0.0549(8) Uani 1 1 d . . . . .
C6A C 0.5606(6) 0.1991(2) 0.2250(2) 0.0579(9) Uani 1 1 d . . . . .
H6A H 0.705620 0.180685 0.244471 0.069 Uiso 1 1 calc R U . . .
C7A C 0.5182(6) 0.2954(2) 0.2161(2) 0.0575(9) Uani 1 1 d . . . . .
C8A C 0.6586(6) 0.3567(3) 0.2372(2) 0.0631(9) Uani 1 1 d . . . . .
H8A H 0.794697 0.339042 0.257478 0.076 Uiso 1 1 calc R U . . .
C9A C 0.5988(7) 0.4421(3) 0.2286(2) 0.0688(10) Uani 1 1 d . . . . .
H9A H 0.693591 0.483876 0.241540 0.083 Uiso 1 1 calc R U . . .
C10A C 0.3968(7) 0.4658(2) 0.2004(2) 0.0661(10) Uani 1 1 d . . . . .
H10A H 0.353050 0.524356 0.194651 0.079 Uiso 1 1 calc R U . . .
C11A C 0.2550(6) 0.4036(2) 0.1802(2) 0.0605(9) Uani 1 1 d . . . . .
H11A H 0.117640 0.420764 0.161027 0.073 Uiso 1 1 calc R U . . .
C12A C 0.3159(6) 0.3187(2) 0.18845(19) 0.0559(8) Uani 1 1 d . . . . .
C13A C 0.1763(6) 0.2432(2) 0.1715(2) 0.0545(8) Uani 1 1 d . . . . .
H13A H 0.030629 0.261099 0.152476 0.065 Uiso 1 1 calc R U . . .
C14A C 0.3011(6) 0.1968(2) 0.1140(2) 0.0552(8) Uani 1 1 d . . . . .
C15A C 0.2276(6) 0.1752(2) 0.0402(2) 0.0580(9) Uani 1 1 d . . . . .
H15A H 0.089837 0.192476 0.021507 0.070 Uiso 1 1 calc R U . . .
C16A C 0.3575(6) 0.1292(2) -0.0042(2) 0.0624(9) Uani 1 1 d . . . . .
H16A H 0.310631 0.113798 -0.053860 0.075 Uiso 1 1 calc R U . . .
C17A C 0.5578(7) 0.1054(2) 0.0241(2) 0.0641(10) Uani 1 1 d . . . . .
H17A H 0.647860 0.073226 -0.006480 0.077 Uiso 1 1 calc R U . . .
C18A C 0.6309(6) 0.1278(2) 0.0972(2) 0.0607(9) Uani 1 1 d . . . . .
H18A H 0.769592 0.111213 0.115207 0.073 Uiso 1 1 calc R U . . .
C19A C 0.5042(6) 0.1730(2) 0.1419(2) 0.0567(8) Uani 1 1 d . . . . .
N1B N 0.1280(5) 0.60443(18) 0.34644(17) 0.0559(7) Uani 1 1 d . . . . .
N2B N 0.3388(4) 0.59851(18) 0.35927(16) 0.0537(7) Uani 1 1 d . . . . .
N3B N 0.4619(5) 0.64503(18) 0.30336(16) 0.0556(7) Uani 1 1 d . . . . .
C1B C 0.2896(6) 0.5233(2) 0.4965(2) 0.0586(9) Uani 1 1 d . . . . .
H1B H 0.144336 0.539844 0.493829 0.070 Uiso 1 1 calc R U . . .
C2B C 0.4232(6) 0.5485(2) 0.43114(19) 0.0547(8) Uani 1 1 d . . . . .
C3B C 0.6315(6) 0.5260(2) 0.4345(2) 0.0584(9) Uani 1 1 d . . . . .
H3B H 0.722376 0.544034 0.389726 0.070 Uiso 1 1 calc R U . . .
C4B C 0.1181(6) 0.6577(2) 0.2770(2) 0.0553(8) Uani 1 1 d . . . . .
C5B C 0.3209(6) 0.6821(2) 0.2507(2) 0.0541(8) Uani 1 1 d . . . . .
C6B C 0.3265(6) 0.7438(2) 0.17168(19) 0.0547(8) Uani 1 1 d . . . . .
H6B H 0.472234 0.760026 0.152029 0.066 Uiso 1 1 calc R U . . .
C7B C 0.1909(6) 0.8175(2) 0.18759(19) 0.0569(8) Uani 1 1 d . . . . .
C8B C 0.2520(6) 0.9039(2) 0.1796(2) 0.0604(9) Uani 1 1 d . . . . .
H8B H 0.389675 0.920081 0.160479 0.073 Uiso 1 1 calc R U . . .
C9B C 0.1119(7) 0.9637(2) 0.1995(2) 0.0662(10) Uani 1 1 d . . . . .
H9B H 0.150764 1.022113 0.194653 0.079 Uiso 1 1 calc R U . . .
C10B C -0.0881(7) 0.9389(3) 0.2271(2) 0.0668(10) Uani 1 1 d . . . . .
H10B H -0.186118 0.981044 0.240436 0.080 Uiso 1 1 calc R U . . .
C11B C -0.1498(6) 0.8529(3) 0.2357(2) 0.0628(9) Uani 1 1 d . . . . .
H11B H -0.286375 0.836899 0.256196 0.075 Uiso 1 1 calc R U . . .
C12B C -0.0127(6) 0.7934(2) 0.2146(2) 0.0580(9) Uani 1 1 d . . . . .
C13B C -0.0576(6) 0.6959(2) 0.2227(2) 0.0572(8) Uani 1 1 d . . . . .
H13B H -0.202772 0.679463 0.243050 0.069 Uiso 1 1 calc R U . . .
C14B C -0.0024(6) 0.6716(2) 0.1402(2) 0.0557(8) Uani 1 1 d . . . . .
C15B C -0.1349(6) 0.6252(2) 0.0942(2) 0.0607(9) Uani 1 1 d . . . . .
H15B H -0.272219 0.608872 0.113588 0.073 Uiso 1 1 calc R U . . .
C16B C -0.0613(6) 0.6043(2) 0.0209(2) 0.0630(9) Uani 1 1 d . . . . .
H16B H -0.147118 0.573263 -0.010479 0.076 Uiso 1 1 calc R U . . .
C17B C 0.1381(6) 0.6292(2) -0.0056(2) 0.0615(9) Uani 1 1 d . . . . .
H17B H 0.188907 0.614813 -0.055763 0.074 Uiso 1 1 calc R U . . .
C18B C 0.2705(6) 0.6757(2) 0.0399(2) 0.0575(8) Uani 1 1 d . . . . .
H18B H 0.406955 0.692727 0.019991 0.069 Uiso 1 1 calc R U . . .
C19B C 0.1995(5) 0.6959(2) 0.1128(2) 0.0542(8) Uani 1 1 d . . . . .
C1S1 C 0.6266(13) 0.1692(4) 0.5886(4) 0.094(2) Uani 0.728(6) 1 d D U P A 1
H1S1 H 0.547126 0.168009 0.538720 0.140 Uiso 0.728(6) 1 calc R U P A 1
H1S2 H 0.558367 0.209766 0.620218 0.140 Uiso 0.728(6) 1 calc R U P A 1
H1S3 H 0.629202 0.111773 0.620665 0.140 Uiso 0.728(6) 1 calc R U P A 1
C2S1 C 0.8374(18) 0.1952(6) 0.5685(6) 0.132(3) Uani 0.728(6) 1 d D U P A 1
H2SA H 0.926798 0.143005 0.568477 0.158 Uiso 0.728(6) 1 calc R U P A 1
H2SB H 0.889501 0.225435 0.612053 0.158 Uiso 0.728(6) 1 calc R U P A 1
C3S1 C 0.870(2) 0.2541(11) 0.4861(9) 0.164(6) Uani 0.728(6) 1 d D U P A 1
H3SA H 0.839299 0.222621 0.440711 0.197 Uiso 0.728(6) 1 calc R U P A 1
H3SB H 0.774824 0.304929 0.482458 0.197 Uiso 0.728(6) 1 calc R U P A 1
C4S1 C 1.1005(19) 0.2817(6) 0.4818(6) 0.131(3) Uani 0.728(6) 1 d D U P A 1
H4SA H 1.126979 0.314919 0.526456 0.157 Uiso 0.728(6) 1 calc R U P A 1
H4SB H 1.193375 0.229985 0.490022 0.157 Uiso 0.728(6) 1 calc R U P A 1
C5S1 C 1.1556(17) 0.3332(6) 0.4057(5) 0.106(3) Uani 0.728(6) 1 d D U P A 1
H5SA H 1.307237 0.344895 0.404559 0.159 Uiso 0.728(6) 1 calc R U P A 1
H5SB H 1.075191 0.387479 0.399871 0.159 Uiso 0.728(6) 1 calc R U P A 1
H5SC H 1.121599 0.302195 0.360946 0.159 Uiso 0.728(6) 1 calc R U P A 1
C1S2 C 1.406(4) 0.2508(17) 0.4938(15) 0.133(7) Uani 0.272(6) 1 d D U P A -2
H1S4 H 1.382995 0.275589 0.543721 0.199 Uiso 0.272(6) 1 calc R U P A -2
H1S5 H 1.556167 0.252537 0.479298 0.199 Uiso 0.272(6) 1 calc R U P A -2
H1S6 H 1.359113 0.191204 0.502255 0.199 Uiso 0.272(6) 1 calc R U P A -2
C2S2 C 1.273(3) 0.3045(14) 0.4224(12) 0.093(5) Uani 0.272(6) 1 d D U P A -2
H2SC H 1.325071 0.288022 0.370641 0.112 Uiso 0.272(6) 1 calc R U P A -2
H2SD H 1.305343 0.365847 0.421221 0.112 Uiso 0.272(6) 1 calc R U P A -2
C3S2 C 1.021(2) 0.2957(11) 0.4250(9) 0.075(4) Uani 0.272(6) 1 d D U P A -2
H3SC H 0.958374 0.354275 0.417215 0.090 Uiso 0.272(6) 1 calc R U P A -2
H3SD H 0.980162 0.268605 0.377801 0.090 Uiso 0.272(6) 1 calc R U P A -2
C4S2 C 0.918(3) 0.2451(14) 0.5009(11) 0.075(5) Uani 0.272(6) 1 d D U P A -2
H4SC H 0.953356 0.276886 0.545681 0.089 Uiso 0.272(6) 1 calc R U P A -2
H4SD H 0.999524 0.190418 0.511154 0.089 Uiso 0.272(6) 1 calc R U P A -2
C5S2 C 0.683(2) 0.2193(9) 0.5165(8) 0.067(4) Uani 0.272(6) 1 d D U P A -2
H5S1 H 0.590536 0.269620 0.501031 0.101 Uiso 0.272(6) 1 calc R U P A -2
H5S2 H 0.661636 0.197581 0.574194 0.101 Uiso 0.272(6) 1 calc R U P A -2
H5S3 H 0.648021 0.174611 0.484196 0.101 Uiso 0.272(6) 1 calc R U P A -2

loop_
_atom_site_aniso_label
_atom_site_aniso_U_11
_atom_site_aniso_U_22
_atom_site_aniso_U_33
_atom_site_aniso_U_23
_atom_site_aniso_U_13
_atom_site_aniso_U_12
N1A 0.0717(18) 0.0497(16) 0.0417(15) 0.0124(12) -0.0008(12) 0.0024(13)
N2A 0.0673(18) 0.0541(16) 0.0418(15) 0.0164(12) 0.0007(12) 0.0016(13)
N3A 0.0680(18) 0.0544(17) 0.0435(15) 0.0107(12) 0.0003(12) 0.0012(13)
C1A 0.069(2) 0.061(2) 0.0452(18) 0.0118(15) -0.0002(15) 0.0009(16)
C2A 0.074(2) 0.0530(19) 0.0415(18) 0.0139(15) 0.0039(15) 0.0027(16)
C3A 0.071(2) 0.056(2) 0.0424(17) 0.0116(15) -0.0020(15) 0.0040(16)
C4A 0.068(2) 0.0460(18) 0.0431(17) 0.0060(14) 0.0007(14) -0.0007(14)
C5A 0.068(2) 0.0512(19) 0.0418(17) 0.0048(14) -0.0014(14) -0.0004(15)
C6A 0.068(2) 0.055(2) 0.0452(18) 0.0118(15) -0.0024(15) 0.0006(15)
C7A 0.072(2) 0.054(2) 0.0418(17) 0.0079(14) 0.0037(15) -0.0037(16)
C8A 0.076(2) 0.065(2) 0.0433(18) 0.0101(16) 0.0000(16) -0.0064(17)
C9A 0.093(3) 0.064(2) 0.0463(19) 0.0029(17) 0.0001(18) -0.013(2)
C10A 0.093(3) 0.050(2) 0.051(2) 0.0049(16) 0.0005(18) -0.0050(18)
C11A 0.081(2) 0.051(2) 0.0434(17) 0.0102(14) 0.0016(16) 0.0021(16)
C12A 0.071(2) 0.0517(19) 0.0405(17) 0.0089(14) 0.0025(14) -0.0027(15)
C13A 0.067(2) 0.0497(18) 0.0417(17) 0.0105(14) -0.0011(14) -0.0013(14)
C14A 0.071(2) 0.0434(17) 0.0457(18) 0.0110(14) 0.0032(15) -0.0024(14)
C15A 0.075(2) 0.0468(18) 0.0473(18) 0.0103(14) -0.0018(16) -0.0025(15)
C16A 0.087(3) 0.051(2) 0.0465(19) 0.0042(15) 0.0056(17) -0.0054(17)
C17A 0.086(3) 0.0475(19) 0.053(2) 0.0101(16) 0.0073(18) 0.0001(17)
C18A 0.075(2) 0.0496(19) 0.0502(19) 0.0166(15) 0.0042(16) 0.0021(16)
C19A 0.070(2) 0.0505(19) 0.0434(17) 0.0123(14) 0.0028(15) -0.0009(15)
N1B 0.0688(18) 0.0498(16) 0.0445(15) 0.0079(12) 0.0005(13) -0.0017(12)
N2B 0.0639(17) 0.0498(15) 0.0419(14) 0.0111(12) -0.0011(12) -0.0020(12)
N3B 0.0746(18) 0.0478(15) 0.0390(14) 0.0110(12) 0.0005(12) -0.0011(13)
C1B 0.067(2) 0.058(2) 0.0460(18) 0.0071(15) -0.0006(15) -0.0001(16)
C2B 0.070(2) 0.0501(18) 0.0387(16) 0.0095(14) -0.0007(14) -0.0016(15)
C3B 0.071(2) 0.057(2) 0.0420(17) 0.0104(15) 0.0036(15) -0.0021(16)
C4B 0.069(2) 0.0469(18) 0.0462(18) 0.0057(14) -0.0006(15) -0.0008(15)
C5B 0.069(2) 0.0480(18) 0.0413(17) 0.0055(14) -0.0021(14) -0.0017(14)
C6B 0.068(2) 0.0485(18) 0.0419(17) 0.0101(14) 0.0001(14) -0.0030(15)
C7B 0.076(2) 0.0526(19) 0.0375(16) 0.0081(14) -0.0047(15) -0.0012(16)
C8B 0.080(2) 0.053(2) 0.0431(17) 0.0095(14) -0.0011(15) -0.0008(16)
C9B 0.097(3) 0.048(2) 0.0501(19) 0.0053(15) -0.0048(18) 0.0011(18)
C10B 0.090(3) 0.057(2) 0.050(2) 0.0014(16) -0.0040(18) 0.0109(19)
C11B 0.077(2) 0.063(2) 0.0425(18) 0.0097(15) -0.0037(16) 0.0056(17)
C12B 0.074(2) 0.054(2) 0.0408(17) 0.0101(14) -0.0051(15) 0.0035(16)
C13B 0.067(2) 0.0533(19) 0.0454(18) 0.0114(14) -0.0006(15) -0.0005(15)
C14B 0.074(2) 0.0457(18) 0.0414(17) 0.0123(14) -0.0034(15) 0.0013(15)
C15B 0.077(2) 0.0484(19) 0.0493(19) 0.0155(15) -0.0070(16) -0.0018(16)
C16B 0.086(3) 0.0496(19) 0.0486(19) 0.0086(15) -0.0101(17) -0.0023(17)
C17B 0.084(2) 0.051(2) 0.0449(18) 0.0055(15) -0.0042(16) 0.0045(17)
C18B 0.075(2) 0.0487(18) 0.0432(18) 0.0109(14) -0.0009(15) 0.0016(15)
C19B 0.068(2) 0.0454(17) 0.0443(17) 0.0098(14) -0.0015(14) 0.0024(14)
C1S1 0.145(6) 0.067(4) 0.071(4) -0.021(3) 0.017(4) 0.006(4)
C2S1 0.190(8) 0.094(6) 0.117(7) -0.036(5) 0.012(7) 0.005(6)
C3S1 0.230(12) 0.102(10) 0.160(12) -0.019(8) 0.049(10) -0.010(9)
C4S1 0.198(10) 0.095(6) 0.098(6) -0.009(5) -0.007(6) -0.002(6)
C5S1 0.129(7) 0.117(7) 0.078(5) -0.035(4) -0.003(5) -0.011(6)
C1S2 0.133(8) 0.133(8) 0.132(8) -0.019(2) -0.003(2) -0.002(2)
C2S2 0.114(8) 0.087(9) 0.081(8) -0.023(7) 0.006(7) 0.003(7)
C3S2 0.112(7) 0.067(7) 0.046(6) -0.009(5) -0.006(6) 0.018(6)
C4S2 0.134(10) 0.051(9) 0.047(7) -0.034(6) 0.008(7) -0.005(8)
C5S2 0.118(9) 0.046(7) 0.040(7) -0.011(5) -0.029(6) 0.015(6)

loop_
_atom_type_symbol
_atom_type_description
_atom_type_scat_dispersion_real
_atom_type_scat_dispersion_imag
_atom_type_scat_source
C C 0.0030 0.0016 'International Tables Vol C Tables 4.2.6.8 and 6.1.1.4'
H H 0.0000 0.0000 'International Tables Vol C Tables 4.2.6.8 and 6.1.1.4'
N N 0.0059 0.0032 'International Tables Vol C Tables 4.2.6.8 and 6.1.1.4'

loop_
_geom_angle_atom_site_label_1
_geom_angle_atom_site_label_2
_geom_angle_atom_site_label_3
_geom_angle
_geom_angle_site_symmetry_1
_geom_angle_site_symmetry_3
_geom_angle_publ_flag
C4A N1A N2A 102.1(3) . . ?
N3A N2A N1A 116.2(3) . . ?
N3A N2A C2A 121.7(3) . . ?
N1A N2A C2A 122.0(3) . . ?
C5A N3A N2A 102.3(3) . . ?
C3A C1A C2A 118.8(4) 2_556 . ?
C3A C1A H1A 120.6 2_556 . ?
C2A C1A H1A 120.6 . . ?
C3A C2A C1A 121.7(3) . . ?
C3A C2A N2A 120.4(3) . . ?
C1A C2A N2A 117.9(3) . . ?
C2A C3A C1A 119.5(3) . 2_556 ?
C2A C3A H3A 120.2 . . ?
C1A C3A H3A 120.2 2_556 . ?
N1A C4A C5A 109.3(3) . . ?
N1A C4A C13A 136.6(3) . . ?
C5A C4A C13A 114.1(3) . . ?
N3A C5A C4A 110.0(3) . . ?
N3A C5A C6A 135.2(3) . . ?
C4A C5A C6A 114.8(3) . . ?
C5A C6A C7A 105.3(3) . . ?
C5A C6A C19A 101.7(3) . . ?
C7A C6A C19A 105.5(3) . . ?
C5A C6A H6A 114.3 . . ?
C7A C6A H6A 114.3 . . ?
C19A C6A H6A 114.3 . . ?
C12A C7A C8A 121.4(4) . . ?
C12A C7A C6A 112.8(3) . . ?
C8A C7A C6A 125.8(3) . . ?
C9A C8A C7A 120.2(4) . . ?
C9A C8A H8A 119.9 . . ?
C7A C8A H8A 119.9 . . ?
C8A C9A C10A 118.7(4) . . ?
C8A C9A H9A 120.7 . . ?
C10A C9A H9A 120.7 . . ?
C9A C10A C11A 120.8(4) . . ?
C9A C10A H10A 119.6 . . ?
C11A C10A H10A 119.6 . . ?
C12A C11A C10A 120.2(4) . . ?
C12A C11A H11A 119.9 . . ?
C10A C11A H11A 119.9 . . ?
C11A C12A C7A 118.7(4) . . ?
C11A C12A C13A 126.1(3) . . ?
C7A C12A C13A 115.2(3) . . ?
C14A C13A C4A 104.0(3) . . ?
C14A C13A C12A 106.2(3) . . ?
C4A C13A C12A 103.5(3) . . ?
C14A C13A H13A 114.0 . . ?
C4A C13A H13A 114.0 . . ?
C12A C13A H13A 114.0 . . ?
C19A C14A C15A 121.3(3) . . ?
C19A C14A C13A 112.8(3) . . ?
C15A C14A C13A 125.9(3) . . ?
C16A C15A C14A 119.2(3) . . ?
C16A C15A H15A 120.4 . . ?
C14A C15A H15A 120.4 . . ?
C15A C16A C17A 119.2(4) . . ?
C15A C16A H16A 120.4 . . ?
C17A C16A H16A 120.4 . . ?
C16A C17A C18A 121.4(4) . . ?
C16A C17A H17A 119.3 . . ?
C18A C17A H17A 119.3 . . ?
C19A C18A C17A 120.1(4) . . ?
C19A C18A H18A 119.9 . . ?
C17A C18A H18A 119.9 . . ?
C18A C19A C14A 118.8(3) . . ?
C18A C19A C6A 125.7(3) . . ?
C14A C19A C6A 115.4(3) . . ?
C4B N1B N2B 101.7(3) . . ?
N3B N2B N1B 116.4(2) . . ?
N3B N2B C2B 122.5(3) . . ?
N1B N2B C2B 121.0(3) . . ?
C5B N3B N2B 102.1(3) . . ?
C3B C1B C2B 119.7(3) 2_666 . ?
C3B C1B H1B 120.1 2_666 . ?
C2B C1B H1B 120.1 . . ?
C3B C2B C1B 120.7(3) . . ?
C3B C2B N2B 120.0(3) . . ?
C1B C2B N2B 119.3(3) . . ?
C2B C3B C1B 119.6(3) . 2_666 ?
C2B C3B H3B 120.2 . . ?
C1B C3B H3B 120.2 2_666 . ?
N1B C4B C5B 110.0(3) . . ?
N1B C4B C13B 134.8(3) . . ?
C5B C4B C13B 115.3(3) . . ?
N3B C5B C4B 109.8(3) . . ?
N3B C5B C6B 136.2(3) . . ?
C4B C5B C6B 114.0(3) . . ?
C7B C6B C5B 104.4(3) . . ?
C7B C6B C19B 106.3(3) . . ?
C5B C6B C19B 103.0(3) . . ?
C7B C6B H6B 114.0 . . ?
C5B C6B H6B 114.0 . . ?
C19B C6B H6B 114.0 . . ?
C12B C7B C8B 120.8(3) . . ?
C12B C7B C6B 113.0(3) . . ?
C8B C7B C6B 126.2(3) . . ?
C9B C8B C7B 119.2(4) . . ?
C9B C8B H8B 120.4 . . ?
C7B C8B H8B 120.4 . . ?
C8B C9B C10B 119.5(4) . . ?
C8B C9B H9B 120.3 . . ?
C10B C9B H9B 120.3 . . ?
C9B C10B C11B 121.7(4) . . ?
C9B C10B H10B 119.2 . . ?
C11B C10B H10B 119.2 . . ?
C12B C11B C10B 119.2(4) . . ?
C12B C11B H11B 120.4 . . ?
C10B C11B H11B 120.4 . . ?
C11B C12B C7B 119.6(4) . . ?
C11B C12B C13B 124.7(3) . . ?
C7B C12B C13B 115.5(3) . . ?
C4B C13B C14B 104.8(3) . . ?
C4B C13B C12B 101.9(3) . . ?
C14B C13B C12B 105.0(3) . . ?
C4B C13B H13B 114.6 . . ?
C14B C13B H13B 114.6 . . ?
C12B C13B H13B 114.6 . . ?
C19B C14B C15B 121.1(3) . . ?
C19B C14B C13B 113.6(3) . . ?
C15B C14B C13B 125.3(3) . . ?
C16B C15B C14B 119.3(4) . . ?
C16B C15B H15B 120.3 . . ?
C14B C15B H15B 120.3 . . ?
C17B C16B C15B 118.9(4) . . ?
C17B C16B H16B 120.6 . . ?
C15B C16B H16B 120.6 . . ?
C16B C17B C18B 121.9(4) . . ?
C16B C17B H17B 119.0 . . ?
C18B C17B H17B 119.0 . . ?
C19B C18B C17B 119.4(4) . . ?
C19B C18B H18B 120.3 . . ?
C17B C18B H18B 120.3 . . ?
C18B C19B C14B 119.3(3) . . ?
C18B C19B C6B 126.1(3) . . ?
C14B C19B C6B 114.6(3) . . ?
C2S1 C1S1 H1S1 109.5 . . ?
C2S1 C1S1 H1S2 109.5 . . ?
H1S1 C1S1 H1S2 109.5 . . ?
C2S1 C1S1 H1S3 109.5 . . ?
H1S1 C1S1 H1S3 109.5 . . ?
H1S2 C1S1 H1S3 109.5 . . ?
C1S1 C2S1 C3S1 116.6(11) . . ?
C1S1 C2S1 H2SA 108.1 . . ?
C3S1 C2S1 H2SA 108.1 . . ?
C1S1 C2S1 H2SB 108.1 . . ?
C3S1 C2S1 H2SB 108.1 . . ?
H2SA C2S1 H2SB 107.3 . . ?
C4S1 C3S1 C2S1 107.5(13) . . ?
C4S1 C3S1 H3SA 110.2 . . ?
C2S1 C3S1 H3SA 110.2 . . ?
C4S1 C3S1 H3SB 110.2 . . ?
C2S1 C3S1 H3SB 110.2 . . ?
H3SA C3S1 H3SB 108.5 . . ?
C5S1 C4S1 C3S1 113.1(11) . . ?
C5S1 C4S1 H4SA 109.0 . . ?
C3S1 C4S1 H4SA 109.0 . . ?
C5S1 C4S1 H4SB 109.0 . . ?
C3S1 C4S1 H4SB 109.0 . . ?
H4SA C4S1 H4SB 107.8 . . ?
C4S1 C5S1 H5SA 109.5 . . ?
C4S1 C5S1 H5SB 109.5 . . ?
H5SA C5S1 H5SB 109.5 . . ?
C4S1 C5S1 H5SC 109.5 . . ?
H5SA C5S1 H5SC 109.5 . . ?
H5SB C5S1 H5SC 109.5 . . ?
C2S2 C1S2 H1S4 109.5 . . ?
C2S2 C1S2 H1S5 109.5 . . ?
H1S4 C1S2 H1S5 109.5 . . ?
C2S2 C1S2 H1S6 109.5 . . ?
H1S4 C1S2 H1S6 109.5 . . ?
H1S5 C1S2 H1S6 109.5 . . ?
C1S2 C2S2 C3S2 118.0(14) . . ?
C1S2 C2S2 H2SC 107.8 . . ?
C3S2 C2S2 H2SC 107.8 . . ?
C1S2 C2S2 H2SD 107.8 . . ?
C3S2 C2S2 H2SD 107.8 . . ?
H2SC C2S2 H2SD 107.1 . . ?
C4S2 C3S2 C2S2 118.5(13) . . ?
C4S2 C3S2 H3SC 107.7 . . ?
C2S2 C3S2 H3SC 107.7 . . ?
C4S2 C3S2 H3SD 107.7 . . ?
C2S2 C3S2 H3SD 107.7 . . ?
H3SC C3S2 H3SD 107.1 . . ?
C3S2 C4S2 C5S2 129.4(18) . . ?
C3S2 C4S2 H4SC 104.9 . . ?
C5S2 C4S2 H4SC 104.9 . . ?
C3S2 C4S2 H4SD 104.9 . . ?
C5S2 C4S2 H4SD 104.9 . . ?
H4SC C4S2 H4SD 105.8 . . ?
C4S2 C5S2 H5S1 109.5 . . ?
C4S2 C5S2 H5S2 109.5 . . ?
H5S1 C5S2 H5S2 109.5 . . ?
C4S2 C5S2 H5S3 109.5 . . ?
H5S1 C5S2 H5S3 109.5 . . ?
H5S2 C5S2 H5S3 109.5 . . ?

loop_
_geom_bond_atom_site_label_1
_geom_bond_atom_site_label_2
_geom_bond_distance
_geom_bond_site_symmetry_2
_geom_bond_publ_flag
N1A C4A 1.325(4) . ?
N1A N2A 1.348(4) . ?
N2A N3A 1.337(4) . ?
N2A C2A 1.440(4) . ?
N3A C5A 1.319(4) . ?
C1A C3A 1.386(5) 2_556 ?
C1A C2A 1.403(5) . ?
C1A H1A 0.9500 . ?
C2A C3A 1.379(5) . ?
C3A H3A 0.9500 . ?
C4A C5A 1.390(5) . ?
C4A C13A 1.517(4) . ?
C5A C6A 1.511(5) . ?
C6A C7A 1.525(5) . ?
C6A C19A 1.552(5) . ?
C6A H6A 1.0000 . ?
C7A C12A 1.389(5) . ?
C7A C8A 1.410(5) . ?
C8A C9A 1.380(6) . ?
C8A H8A 0.9500 . ?
C9A C10A 1.391(6) . ?
C9A H9A 0.9500 . ?
C10A C11A 1.423(6) . ?
C10A H10A 0.9500 . ?
C11A C12A 1.373(5) . ?
C11A H11A 0.9500 . ?
C12A C13A 1.559(5) . ?
C13A C14A 1.500(5) . ?
C13A H13A 1.0000 . ?
C14A C19A 1.397(5) . ?
C14A C15A 1.413(5) . ?
C15A C16A 1.369(5) . ?
C15A H15A 0.9500 . ?
C16A C17A 1.383(6) . ?
C16A H16A 0.9500 . ?
C17A C18A 1.405(6) . ?
C17A H17A 0.9500 . ?
C18A C19A 1.353(5) . ?
C18A H18A 0.9500 . ?
N1B C4B 1.327(4) . ?
N1B N2B 1.353(4) . ?
N2B N3B 1.347(4) . ?
N2B C2B 1.436(4) . ?
N3B C5B 1.324(4) . ?
C1B C3B 1.382(5) 2_666 ?
C1B C2B 1.386(5) . ?
C1B H1B 0.9500 . ?
C2B C3B 1.358(5) . ?
C3B H3B 0.9500 . ?
C4B C5B 1.393(5) . ?
C4B C13B 1.500(5) . ?
C5B C6B 1.517(4) . ?
C6B C7B 1.485(5) . ?
C6B C19B 1.565(5) . ?
C6B H6B 1.0000 . ?
C7B C12B 1.400(5) . ?
C7B C8B 1.412(5) . ?
C8B C9B 1.356(6) . ?
C8B H8B 0.9500 . ?
C9B C10B 1.384(6) . ?
C9B H9B 0.9500 . ?
C10B C11B 1.405(6) . ?
C10B H10B 0.9500 . ?
C11B C12B 1.349(5) . ?
C11B H11B 0.9500 . ?
C12B C13B 1.555(5) . ?
C13B C14B 1.519(5) . ?
C13B H13B 1.0000 . ?
C14B C19B 1.393(5) . ?
C14B C15B 1.426(5) . ?
C15B C16B 1.387(5) . ?
C15B H15B 0.9500 . ?
C16B C17B 1.377(6) . ?
C16B H16B 0.9500 . ?
C17B C18B 1.423(5) . ?
C17B H17B 0.9500 . ?
C18B C19B 1.370(5) . ?
C18B H18B 0.9500 . ?
C1S1 C2S1 1.424(10) . ?
C1S1 H1S1 0.9800 . ?
C1S1 H1S2 0.9800 . ?
C1S1 H1S3 0.9800 . ?
C2S1 C3S1 1.554(13) . ?
C2S1 H2SA 0.9900 . ?
C2S1 H2SB 0.9900 . ?
C3S1 C4S1 1.525(13) . ?
C3S1 H3SA 0.9900 . ?
C3S1 H3SB 0.9900 . ?
C4S1 C5S1 1.444(11) . ?
C4S1 H4SA 0.9900 . ?
C4S1 H4SB 0.9900 . ?
C5S1 H5SA 0.9800 . ?
C5S1 H5SB 0.9800 . ?
C5S1 H5SC 0.9800 . ?
C1S2 C2S2 1.591(16) . ?
C1S2 H1S4 0.9800 . ?
C1S2 H1S5 0.9800 . ?
C1S2 H1S6 0.9800 . ?
C2S2 C3S2 1.602(16) . ?
C2S2 H2SC 0.9900 . ?
C2S2 H2SD 0.9900 . ?
C3S2 C4S2 1.538(16) . ?
C3S2 H3SC 0.9900 . ?
C3S2 H3SD 0.9900 . ?
C4S2 C5S2 1.559(16) . ?
C4S2 H4SC 0.9900 . ?
C4S2 H4SD 0.9900 . ?
C5S2 H5S1 0.9800 . ?
C5S2 H5S2 0.9800 . ?
C5S2 H5S3 0.9800 . ?

loop_
_geom_torsion_atom_site_label_1
_geom_torsion_atom_site_label_2
_geom_torsion_atom_site_label_3
_geom_torsion_atom_site_label_4
_geom_torsion
_geom_torsion_site_symmetry_1
_geom_torsion_site_symmetry_2
_geom_torsion_site_symmetry_3
_geom_torsion_site_symmetry_4
_geom_torsion_publ_flag
C4A N1A N2A N3A -0.7(4) . . . . ?
C4A N1A N2A C2A 177.7(3) . . . . ?
N1A N2A N3A C5A 0.2(4) . . . . ?
C2A N2A N3A C5A -178.2(3) . . . . ?
C3A C1A C2A C3A 1.0(6) 2_556 . . . ?
C3A C1A C2A N2A -180.0(4) 2_556 . . . ?
N3A N2A C2A C3A -165.6(3) . . . . ?
N1A N2A C2A C3A 16.1(5) . . . . ?
N3A N2A C2A C1A 15.4(5) . . . . ?
N1A N2A C2A C1A -162.9(3) . . . . ?
C1A C2A C3A C1A -1.0(6) . . . 2_556 ?
N2A C2A C3A C1A -180.0(4) . . . 2_556 ?
N2A N1A C4A C5A 0.9(4) . . . . ?
N2A N1A C4A C13A -179.9(4) . . . . ?
N2A N3A C5A C4A 0.5(4) . . . . ?
N2A N3A C5A C6A 179.6(4) . . . . ?
N1A C4A C5A N3A -0.9(4) . . . . ?
C13A C4A C5A N3A 179.7(3) . . . . ?
N1A C4A C5A C6A 179.7(3) . . . . ?
C13A C4A C5A C6A 0.4(5) . . . . ?
N3A C5A C6A C7A -123.7(4) . . . . ?
C4A C5A C6A C7A 55.4(4) . . . . ?
N3A C5A C6A C19A 126.4(4) . . . . ?
C4A C5A C6A C19A -54.5(4) . . . . ?
C5A C6A C7A C12A -54.1(4) . . . . ?
C19A C6A C7A C12A 53.0(4) . . . . ?
C5A C6A C7A C8A 122.3(4) . . . . ?
C19A C6A C7A C8A -130.5(4) . . . . ?
C12A C7A C8A C9A -1.8(5) . . . . ?
C6A C7A C8A C9A -178.0(3) . . . . ?
C7A C8A C9A C10A 1.4(5) . . . . ?
C8A C9A C10A C11A -0.6(6) . . . . ?
C9A C10A C11A C12A 0.1(6) . . . . ?
C10A C11A C12A C7A -0.5(5) . . . . ?
C10A C11A C12A C13A 177.9(3) . . . . ?
C8A C7A C12A C11A 1.3(5) . . . . ?
C6A C7A C12A C11A 177.9(3) . . . . ?
C8A C7A C12A C13A -177.2(3) . . . . ?
C6A C7A C12A C13A -0.6(4) . . . . ?
N1A C4A C13A C14A -122.3(5) . . . . ?
C5A C4A C13A C14A 56.8(4) . . . . ?
N1A C4A C13A C12A 126.9(4) . . . . ?
C5A C4A C13A C12A -54.0(4) . . . . ?
C11A C12A C13A C14A 127.1(3) . . . . ?
C7A C12A C13A C14A -54.5(4) . . . . ?
C11A C12A C13A C4A -123.7(4) . . . . ?
C7A C12A C13A C4A 54.7(4) . . . . ?
C4A C13A C14A C19A -55.6(4) . . . . ?
C12A C13A C14A C19A 53.2(4) . . . . ?
C4A C13A C14A C15A 122.5(3) . . . . ?
C12A C13A C14A C15A -128.7(3) . . . . ?
C19A C14A C15A C16A 0.9(5) . . . . ?
C13A C14A C15A C16A -177.1(3) . . . . ?
C14A C15A C16A C17A -0.4(5) . . . . ?
C15A C16A C17A C18A -0.3(5) . . . . ?
C16A C17A C18A C19A 0.6(5) . . . . ?
C17A C18A C19A C14A 0.0(5) . . . . ?
C17A C18A C19A C6A 177.5(3) . . . . ?
C15A C14A C19A C18A -0.7(5) . . . . ?
C13A C14A C19A C18A 177.6(3) . . . . ?
C15A C14A C19A C6A -178.4(3) . . . . ?
C13A C14A C19A C6A -0.2(4) . . . . ?
C5A C6A C19A C18A -122.4(4) . . . . ?
C7A C6A C19A C18A 127.9(4) . . . . ?
C5A C6A C19A C14A 55.2(4) . . . . ?
C7A C6A C19A C14A -54.5(4) . . . . ?
C4B N1B N2B N3B 0.8(4) . . . . ?
C4B N1B N2B C2B 177.7(3) . . . . ?
N1B N2B N3B C5B -1.0(4) . . . . ?
C2B N2B N3B C5B -177.8(3) . . . . ?
C3B C1B C2B C3B -0.7(6) 2_666 . . . ?
C3B C1B C2B N2B 179.0(3) 2_666 . . . ?
N3B N2B C2B C3B -19.3(5) . . . . ?
N1B N2B C2B C3B 164.0(3) . . . . ?
N3B N2B C2B C1B 161.0(3) . . . . ?
N1B N2B C2B C1B -15.7(5) . . . . ?
C1B C2B C3B C1B 0.7(6) . . . 2_666 ?
N2B C2B C3B C1B -179.0(3) . . . 2_666 ?
N2B N1B C4B C5B -0.2(4) . . . . ?
N2B N1B C4B C13B 179.8(4) . . . . ?
N2B N3B C5B C4B 0.8(4) . . . . ?
N2B N3B C5B C6B 179.7(4) . . . . ?
N1B C4B C5B N3B -0.4(4) . . . . ?
C13B C4B C5B N3B 179.7(3) . . . . ?
N1B C4B C5B C6B -179.6(3) . . . . ?
C13B C4B C5B C6B 0.4(4) . . . . ?
N3B C5B C6B C7B -122.4(4) . . . . ?
C4B C5B C6B C7B 56.6(4) . . . . ?
N3B C5B C6B C19B 126.8(4) . . . . ?
C4B C5B C6B C19B -54.3(4) . . . . ?
C5B C6B C7B C12B -55.3(4) . . . . ?
C19B C6B C7B C12B 53.2(4) . . . . ?
C5B C6B C7B C8B 123.2(4) . . . . ?
C19B C6B C7B C8B -128.4(3) . . . . ?
C12B C7B C8B C9B 0.9(5) . . . . ?
C6B C7B C8B C9B -177.4(3) . . . . ?
C7B C8B C9B C10B -0.2(5) . . . . ?
C8B C9B C10B C11B 0.6(6) . . . . ?
C9B C10B C11B C12B -1.8(6) . . . . ?
C10B C11B C12B C7B 2.6(5) . . . . ?
C10B C11B C12B C13B 178.5(3) . . . . ?
C8B C7B C12B C11B -2.2(5) . . . . ?
C6B C7B C12B C11B 176.4(3) . . . . ?
C8B C7B C12B C13B -178.5(3) . . . . ?
C6B C7B C12B C13B 0.0(4) . . . . ?
N1B C4B C13B C14B -124.6(4) . . . . ?
C5B C4B C13B C14B 55.4(4) . . . . ?
N1B C4B C13B C12B 126.3(4) . . . . ?
C5B C4B C13B C12B -53.8(4) . . . . ?
C11B C12B C13B C4B -121.6(4) . . . . ?
C7B C12B C13B C4B 54.6(4) . . . . ?
C11B C12B C13B C14B 129.4(4) . . . . ?
C7B C12B C13B C14B -54.4(4) . . . . ?
C4B C13B C14B C19B -54.2(4) . . . . ?
C12B C13B C14B C19B 52.7(4) . . . . ?
C4B C13B C14B C15B 123.3(3) . . . . ?
C12B C13B C14B C15B -129.8(3) . . . . ?
C19B C14B C15B C16B -0.1(5) . . . . ?
C13B C14B C15B C16B -177.4(3) . . . . ?
C14B C15B C16B C17B -0.2(5) . . . . ?
C15B C16B C17B C18B -0.1(5) . . . . ?
C16B C17B C18B C19B 0.7(5) . . . . ?
C17B C18B C19B C14B -1.0(5) . . . . ?
C17B C18B C19B C6B 177.8(3) . . . . ?
C15B C14B C19B C18B 0.8(5) . . . . ?
C13B C14B C19B C18B 178.4(3) . . . . ?
C15B C14B C19B C6B -178.2(3) . . . . ?
C13B C14B C19B C6B -0.6(4) . . . . ?
C7B C6B C19B C18B 126.4(3) . . . . ?
C5B C6B C19B C18B -124.2(4) . . . . ?
C7B C6B C19B C14B -54.7(4) . . . . ?
C5B C6B C19B C14B 54.8(4) . . . . ?
C1S1 C2S1 C3S1 C4S1 173.7(10) . . . . ?
C2S1 C3S1 C4S1 C5S1 176.7(9) . . . . ?
C1S2 C2S2 C3S2 C4S2 7(3) . . . . ?
C2S2 C3S2 C4S2 C5S2 -173.7(17) . . . . ?
